data_2003597
loop_
_publ_author_name
'Kromm, P.'
'Allouchi, H.'
'Bideau, J.-P.'
'Cotrait, M.'
'Nguyen, H. T.'

_publ_section_title
;
 A Mesogenic Perfluorinated Compound
;
_journal_issue 6
_journal_name_full 'Acta Crystallographica Section C'
_journal_page_first 1229
_journal_page_last 1231
_journal_paper_doi 10.1107/S0108270194013582
_journal_volume 51
_journal_year 1995
_chemical_compound_source 'crystallized from toluene'
_chemical_formula_moiety 'C29 H33 F7 O5'
_chemical_formula_sum 'C29 H33 F7 O5'
_chemical_formula_weight 594.60
_chemical_name_systematic
;
4-(2,2,3,3,4,4,4-heptafluorobutyloxycarbonyl)phenyl undecyloxybenzoate
;
_space_group_IT_number 1
_symmetry_cell_setting triclinic
_symmetry_space_group_name_Hall 'P 1'
_symmetry_space_group_name_H-M 'P 1'
_cell_angle_alpha 95.40(7)
_cell_angle_beta 87.16(7)
_cell_angle_gamma 94.85(2)
_cell_formula_units_Z 2
_cell_length_a 30.912(7)
_cell_length_b 7.719(2)
_cell_length_c 6.184(6)
_cell_measurement_reflns_used 17
_cell_measurement_temperature 293
_cell_measurement_theta_max 19
_cell_measurement_theta_min 12
_cell_volume 1462.5(15)
_computing_cell_refinement 'CAD4 Software'
_computing_data_collection 'CAD4 Software (Enraf-Nonius, 1977'
_computing_data_reduction 'SDP (B.A. Frenz & Associates Inc., 1992)'
_computing_molecular_graphics 'SNOOPI (Davies, 1983); private communication'
_computing_structure_refinement 'CRISAF (local program)'
_computing_structure_solution 'SHELXS86 (Sheldrick, 1985)'
_diffrn_ambient_temperature 293
_diffrn_measurement_device 'Enraf-Nonius CAD-4'
_diffrn_measurement_method \w/2\q
_diffrn_radiation_monochromator graphite
_diffrn_radiation_source xray_tube
_diffrn_radiation_type MoK\a
_diffrn_radiation_wavelength 0.71069
_diffrn_reflns_av_R_equivalents 0.016
_diffrn_reflns_limit_h_max 32
_diffrn_reflns_limit_h_min -32
_diffrn_reflns_limit_k_max 8
_diffrn_reflns_limit_k_min -8
_diffrn_reflns_limit_l_max 6
_diffrn_reflns_limit_l_min 0
_diffrn_reflns_number 5100
_diffrn_reflns_theta_max 22
_diffrn_reflns_theta_min 1
_diffrn_standards_decay_% 0
_diffrn_standards_interval_time 120
_diffrn_standards_number 3
_exptl_absorpt_coefficient_mu 0.114
_exptl_absorpt_correction_type none
_exptl_crystal_colour colourless
_exptl_crystal_density_diffrn 1.350
_exptl_crystal_description prism
_exptl_crystal_F_000 620
_exptl_crystal_size_max 0.50
_exptl_crystal_size_mid 0.25
_exptl_crystal_size_min 0.10
_refine_diff_density_max 0.20
_refine_diff_density_min -0.20
_refine_ls_extinction_method none
_refine_ls_goodness_of_fit_obs 1.229
_refine_ls_hydrogen_treatment noref
_refine_ls_matrix_type blok-diagonal
_refine_ls_number_constraints 0
_refine_ls_number_parameters 739
_refine_ls_number_reflns 2387
_refine_ls_number_restraints 0
_refine_ls_R_factor_obs .0452
_refine_ls_shift/esd_max 0.30
_refine_ls_structure_factor_coef F
_refine_ls_weighting_details 'w = 1/[\s^2^(F)]'
_refine_ls_weighting_scheme calc
_refine_ls_wR_factor_obs .0459
_reflns_number_observed 2386
_reflns_number_total 3169
_reflns_observed_criterion I>3\s(I)
_cod_data_source_file pa1138.cif
_cod_data_source_block TOZ
_cod_depositor_comments
;
 Changing the value of the _atom_site_type_symbol data
 item for hydrogen atoms from '?' to 'H'.

 Antanas Vaitkus,
 2017-01-15

The following automatic conversions were performed:

'_refine_ls_weighting_scheme' value 'w = 1/[\s^2^(F)]' was changed to
'calc'. New tag '_refine_ls_weighting_details' was created. The value
of the new tag was set to 'w = 1/[\s^2^(F)]'.

Automatic conversion script
Id: cif_fix_values 3143 2015-03-26 13:38:13Z robertas 
;
_cod_original_cell_volume 1462(2)
_cod_database_code 2003597

loop_
_symmetry_equiv_pos_as_xyz
x,y,z

loop_
_atom_site_aniso_label
_atom_site_aniso_type_symbol
C1 C
C2 C
C3 C
C4 C
C5 C
C6 C
C7 C
O8 O
O9 O
C10 C
C11 C
C12 C
C13 C
C14 C
C15 C
C16 C
O17 O
O18 O
C19 C
C20 C
C21 C
C22 C
O30 O
C31 C
C32 C
C33 C
C34 C
C35 C
C36 C
C37 C
C38 C
C39 C
C40 C
C41 C
F201 F
F202 F
F211 F
F212 F
F221 F
F222 F
F223 F
C51 C
C52 C
C53 C
C54 C
C55 C
C56 C
C57 C
O58 O
O59 O
C60 C
C61 C
C62 C
C63 C
C64 C
C65 C
C66 C
O67 O
O68 O
C69 C
C70 C
C71 C
C72 C
O80 O
C81 C
C82 C
C83 C
C84 C
C85 C
C86 C
C87 C
C88 C
C89 C
C90 C
C91 C
F701 F
F702 F
F711 F
F712 F
F721 F
F722 F
F723 F

loop_
_atom_site_label
_atom_site_fract_x
_atom_site_fract_y
_atom_site_fract_z
_atom_site_B_iso_or_equiv
_atom_site_thermal_displace_type
_atom_site_type_symbol
C1 1.2494(3) 0.8429(10) 0.3677(13) 4.2(4) Bij C
C2 1.2114(3) 0.7824(10) 0.4770(13) 4.3(4) Bij C
C3 1.1714(3) 0.8095(11) 0.3970(13) 4.8(4) Bij C
C4 1.1700(3) 0.8941(10) 0.2077(12) 4.0(4) Bij C
C5 1.2078(3) 0.9521(12) 0.1018(13) 5.2(4) Bij C
C6 1.2470(3) 0.9293(11) 0.1809(13) 4.5(4) Bij C
C7 1.1285(3) 0.9234(11) 0.1081(14) 5.1(4) Bij C
O8 1.1250(2) 1.0106(9) -0.0353(11) 7.7(4) Bij O
O9 1.0940(2) 0.8314(8) 0.2039(9) 5.2(3) Bij O
C10 1.0526(3) 0.8361(11) 0.1157(14) 4.9(4) Bij C
C11 1.0209(3) 0.9000(13) 0.2558(14) 5.5(5) Bij C
C12 0.9793(3) 0.8961(13) 0.1832(15) 6.0(5) Bij C
C13 0.9708(3) 0.8351(11) -0.0296(14) 5.0(4) Bij C
C14 1.0035(3) 0.7686(13) -0.1677(14) 5.8(5) Bij C
C15 1.0454(3) 0.7697(13) -0.0933(14) 5.5(5) Bij C
C16 0.9274(3) 0.8331(13) -0.1198(15) 5.8(5) Bij C
O17 0.9184(2) 0.7886(10) -0.3045(11) 7.9(4) Bij O
O18 0.8974(2) 0.8897(9) 0.0347(10) 6.8(4) Bij O
C19 0.8546(3) 0.8999(14) -0.0319(17) 6.8(6) Bij C
C20 0.8253(3) 0.7855(12) 0.0994(15) 5.3(5) Bij C
C21 0.7773(3) 0.7919(13) 0.0526(14) 5.6(5) Bij C
C22 0.7431(3) 0.6905(14) 0.1867(17) 7.0(6) Bij C
O30 1.2905(2) 0.8260(7) 0.4235(8) 5.0(3) Bij O
C31 1.2979(3) 0.7475(11) 0.6188(13) 5.1(4) Bij C
C32 1.3461(3) 0.7815(13) 0.6495(16) 6.3(5) Bij C
C33 1.3618(3) 0.7093(12) 0.8453(14) 5.7(5) Bij C
C34 1.4110(3) 0.7475(13) 0.8695(17) 6.2(5) Bij C
C35 1.4293(3) 0.6826(13) 1.0627(15) 6.2(5) Bij C
C36 1.4776(3) 0.7221(13) 1.0813(16) 6.1(5) Bij C
C37 1.4971(3) 0.6572(14) 1.2720(16) 6.6(5) Bij C
C38 1.5447(3) 0.6969(14) 1.2874(16) 6.9(6) Bij C
C39 1.5656(3) 0.6347(15) 1.4766(17) 7.3(6) Bij C
C40 1.6123(3) 0.6745(17) 1.4911(19) 8.7(7) Bij C
C41 1.6337(4) 0.6145(21) 1.6720(22) 11.2(9) Bij C
F201 0.8297(2) 0.8248(7) 0.3145(8) 6.8(3) Bij F
F202 0.8347(2) 0.6178(7) 0.0610(9) 6.9(3) Bij F
F211 0.7679(2) 0.9609(8) 0.0892(11) 8.3(4) Bij F
F212 0.7716(2) 0.7419(9) -0.1573(9) 8.4(3) Bij F
F221 0.7437(2) 0.7419(12) 0.3899(10) 12.0(5) Bij F
F222 0.7498(2) 0.5234(10) 0.1614(15) 12.4(5) Bij F
F223 0.7047(2) 0.7049(10) 0.1208(12) 10.2(4) Bij F
C51 0.2834(2) 0.3040(10) 0.9244(12) 4.0(4) Bij C
C52 0.2602(3) 0.4211(10) 1.0500(13) 4.2(4) Bij C
C53 0.2203(3) 0.4534(11) 0.9848(13) 4.8(4) Bij C
C54 0.2034(3) 0.3761(10) 0.7920(12) 3.7(4) Bij C
C55 0.2281(3) 0.2609(10) 0.6665(12) 4.3(4) Bij C
C56 0.2681(3) 0.2244(11) 0.7275(12) 4.4(4) Bij C
C57 0.1592(3) 0.4152(10) 0.7401(12) 4.4(4) Bij C
O58 0.1397(2) 0.5298(8) 0.8276(9) 5.5(3) Bij O
O59 0.1438(2) 0.3037(8) 0.5730(8) 5.3(3) Bij O
C60 0.1011(3) 0.3255(12) 0.5136(14) 5.2(5) Bij C
C61 0.0670(3) 0.2805(13) 0.6464(14) 5.7(5) Bij C
C62 0.0255(3) 0.3041(12) 0.5853(14) 5.4(5) Bij C
C63 0.0198(3) 0.3615(11) 0.3849(12) 4.4(4) Bij C
C64 0.0552(3) 0.4019(12) 0.2500(14) 5.9(5) Bij C
C65 0.0968(3) 0.3823(12) 0.3138(13) 5.5(5) Bij C
C66 -0.0232(3) 0.3860(13) 0.3052(15) 6.0(5) Bij C
O67 -0.0311(2) 0.4088(12) 0.1251(11) 9.3(5) Bij O
O68 -0.0542(2) 0.3746(10) 0.4615(10) 7.7(4) Bij O
C69 -0.0972(4) 0.4051(16) 0.4035(17) 7.9(6) Bij C
C70 -0.1273(3) 0.3109(12) 0.5486(14) 5.8(5) Bij C
C71 -0.1747(3) 0.3391(12) 0.5149(15) 6.0(5) Bij C
C72 -0.2100(3) 0.2480(13) 0.6470(15) 6.3(5) Bij C
O80 0.3225(2) 0.2511(7) 0.9795(8) 4.9(3) Bij O
C81 0.3376(3) 0.3075(11) 1.1906(14) 4.8(4) Bij C
C82 0.3766(3) 0.2064(12) 1.2252(15) 5.7(5) Bij C
C83 0.3989(3) 0.2674(12) 1.4347(15) 5.5(5) Bij C
C84 0.4392(3) 0.1745(13) 1.4587(15) 5.8(5) Bij C
C85 0.4642(3) 0.2386(13) 1.6568(16) 6.1(5) Bij C
C86 0.5060(3) 0.1479(14) 1.6710(16) 6.5(5) Bij C
C87 0.5317(3) 0.2089(15) 1.8709(17) 7.2(6) Bij C
C88 0.5738(3) 0.1251(15) 1.8775(19) 7.6(6) Bij C
C89 0.6005(4) 0.1918(16) 2.0707(20) 8.8(7) Bij C
C90 0.6422(4) 0.1078(18) 2.0771(25) 11.2(9) Bij C
C91 0.6675(5) 0.1713(25) 2.2565(37) 17.6(16) Bij C
F701 -0.1202(2) 0.3562(9) 0.7611(8) 8.6(4) Bij F
F702 -0.1233(2) 0.1382(8) 0.5182(12) 9.3(4) Bij F
F711 -0.1794(2) 0.5111(7) 0.5503(9) 7.1(3) Bij F
F712 -0.1824(2) 0.2918(8) 0.3016(8) 7.5(3) Bij F
F721 -0.2049(2) 0.2821(9) 0.8554(9) 9.0(4) Bij F
F722 -0.2109(2) 0.0771(8) 0.6051(11) 9.7(4) Bij F
F723 -0.2487(2) 0.2931(11) 0.6044(12) 10.9(5) Bij F
H21 1.2126 .7226 .6290 3.0 ? H
H31 1.1417 .7603 .4809 3.0 ? H
H51 1.2051 1.0251 -.0418 3.0 ? H
H61 1.2773 .9738 .0902 3.0 ? H
H111 1.0285 .9422 .4299 3.0 ? H
H121 .9525 .9467 .2934 3.0 ? H
H141 .9972 .7173 -.3355 3.0 ? H
H151 1.0709 .7181 -.2032 3.0 ? H
H191 .8455 1.0378 -.0059 3.0 ? H
H192 .8523 .8637 -.2072 3.0 ? H
H311 1.2800 .8098 .7574 3.0 ? H
H312 1.2879 .6098 .6039 3.0 ? H
H321 1.3633 .7179 .5049 3.0 ? H
H322 1.3555 .9199 .6538 3.0 ? H
H331 1.3451 .7719 .9915 3.0 ? H
H332 1.3534 .5707 .8420 3.0 ? H
H341 1.4271 .6903 .7206 3.0 ? H
H342 1.4188 .8897 .8745 3.0 ? H
H351 1.4131 .7381 1.2120 3.0 ? H
H352 1.4217 .5391 1.0578 3.0 ? H
H361 1.4940 .6611 .9327 3.0 ? H
H362 1.4853 .8618 1.0828 3.0 ? H
H371 1.4816 .7180 1.4231 3.0 ? H
H372 1.4897 .5163 1.2740 3.0 ? H
H381 1.5604 .6360 1.1352 3.0 ? H
H382 1.5524 .8386 1.2819 3.0 ? H
H391 1.5505 .7002 1.6288 3.0 ? H
H392 1.5574 .4958 1.4841 3.0 ? H
H401 1.6288 .6089 1.3391 3.0 ? H
H402 1.6219 .8141 1.4818 3.0 ? H
H411 1.6680 .6413 1.6843 3.0 ? H
H412 1.6189 .6780 1.8325 3.0 ? H
H413 1.6258 .4728 1.6897 3.0 ? H
H521 .2725 .4848 1.2059 3.0 ? H
H531 .2003 .5454 1.0878 3.0 ? H
H551 .2155 .1973 .5142 3.0 ? H
H561 .2869 .1373 .6219 3.0 ? H
H611 .0727 .2322 .8051 3.0 ? H
H621 -.0036 .2661 .6918 3.0 ? H
H641 .0509 .4448 .0875 3.0 ? H
H651 .1253 .4126 .2085 3.0 ? H
H691 -.1021 .5487 .4249 3.0 ? H
H692 -.1027 .3660 .2308 3.0 ? H
H811 .3474 .4489 1.2068 3.0 ? H
H812 .3123 .2858 1.3195 3.0 ? H
H821 .3656 .0654 1.2187 3.0 ? H
H822 .4001 .2197 1.0860 3.0 ? H
H831 .4064 .4079 1.4480 3.0 ? H
H832 .3753 .2414 1.5760 3.0 ? H
H841 .4306 .0314 1.4609 3.0 ? H
H842 .4607 .1879 1.3119 3.0 ? H
H851 .4726 .3812 1.6594 3.0 ? H
H852 .4435 .2212 1.8068 3.0 ? H
H861 .4973 .0069 1.6736 3.0 ? H
H862 .5263 .1664 1.5251 3.0 ? H
H871 .5389 .3542 1.8736 3.0 ? H
H872 .5118 .1880 2.0183 3.0 ? H
H881 .5671 -.0170 1.8734 3.0 ? H
H882 .5940 .1478 1.7258 3.0 ? H
H891 .6064 .3351 2.0806 3.0 ? H
H892 .5819 .1626 2.2232 3.0 ? H
H901 .6395 -.0313 2.0602 3.0 ? H
H902 .6616 .1317 1.9278 3.0 ? H
H911 .7001 .1174 2.2621 3.0 ? H
H912 .6751 .3153 2.2734 3.0 ? H
H913 .6503 .1398 2.4096 3.0 ? H

loop_
_atom_type_symbol
_atom_type_description
_atom_type_scat_source
_atom_type_scat_dispersion_real
_atom_type_scat_dispersion_imag
C ? International_Tables_Vol_IV_Table_2.3.1 .017 .009
H ? International_Tables_Vol_IV_Table_2.3.1 0 0
O ? International_Tables_Vol_IV_Table_2.3.1 .047 .032
F ? International_Tables_Vol_IV_Table_2.3.1 .069 .053

loop_
_geom_angle_atom_site_label_1
_geom_angle_atom_site_label_2
_geom_angle_atom_site_label_3
_geom_angle
_geom_angle_publ_flag
C2 C1 C6 119.9(8) yes
C2 C1 O30 126.3(8) yes
C6 C1 O30 113.8(7) yes
C1 C2 C3 118.9(8) yes
C2 C3 C4 119.8(8) yes
C3 C4 C5 120.3(8) yes
C3 C4 C7 123.0(8) yes
C5 C4 C7 116.7(8) yes
C4 C5 C6 120.4(8) yes
C1 C6 C5 120.5(8) yes
C4 C7 O8 125.9(9) yes
C4 C7 O9 110.8(7) yes
O8 C7 O9 123.3(9) yes
C7 O9 C10 117.5(7) yes
O9 C10 C11 116.0(8) yes
O9 C10 C15 120.4(8) yes
C11 C10 C15 123.5(9) yes
C10 C11 C12 118.3(9) yes
C11 C12 C13 120.1(9) yes
C12 C13 C14 120.3(9) yes
C12 C13 C16 122.8(9) yes
C14 C13 C16 116.9(8) yes
C13 C14 C15 119.5(9) yes
C10 C15 C14 118.2(9) yes
C13 C16 O17 126.0(9) yes
C13 C16 O18 111.5(8) yes
O17 C16 O18 122.6(9) yes
C16 O18 C19 117.2(8) yes
O18 C19 C20 107.3(8) yes
C19 C20 C21 112.9(8) yes
C19 C20 F201 112.1(8) ?
C19 C20 F202 111.1(8) ?
C21 C20 F201 107.6(8) ?
C21 C20 F202 107.5(8) ?
F201 C20 F202 105.2(7) yes
C20 C21 C22 119.0(8) yes
C20 C21 F211 107.5(8) ?
C20 C21 F212 108.7(8) ?
C22 C21 F211 105.1(8) ?
C22 C21 F212 108.4(8) ?
F211 C21 F212 107.6(8) yes
C21 C22 F221 112.6(9) ?
C21 C22 F222 109.2(9) ?
C21 C22 F223 110.9(9) ?
F221 C22 F222 108.6(9) yes
F221 C22 F223 108.5(9) yes
F222 C22 F223 106.9(9) yes
C1 O30 C31 119.8(7) yes
O30 C31 C32 104.7(7) yes
C31 C32 C33 114.4(8) yes
C32 C33 C34 112.7(8) yes
C33 C34 C35 116.4(9) yes
C34 C35 C36 114.8(9) yes
C35 C36 C37 116.1(9) yes
C36 C37 C38 115.2(9) yes
C37 C38 C39 117.0(9) yes
C38 C39 C40 117.0(10) yes
C39 C40 C41 118.0(10) yes
C52 C51 C56 121.5(8) yes
C52 C51 O80 124.0(7) yes
C56 C51 O80 114.5(7) yes
C51 C52 C53 118.4(8) yes
C52 C53 C54 122.4(8) yes
C53 C54 C55 117.7(8) yes
C53 C54 C57 118.1(7) yes
C55 C54 C57 124.1(8) yes
C54 C55 C56 121.4(8) yes
C51 C56 C55 118.5(8) yes
C54 C57 O58 125.4(8) yes
C54 C57 O59 110.9(7) yes
O58 C57 O59 123.7(8) yes
C57 O59 C60 115.6(7) yes
O59 C60 C61 120.0(8) yes
O59 C60 C65 116.8(8) yes
C61 C60 C65 123.1(9) yes
C60 C61 C62 119.0(9) yes
C61 C62 C63 119.6(9) yes
C62 C63 C64 120.2(8) yes
C62 C63 C66 123.1(8) yes
C64 C63 C66 116.7(8) yes
C63 C64 C65 120.0(9) yes
C60 C65 C64 118.1(9) yes
C63 C66 O67 127.0(10) yes
C63 C66 O68 111.7(8) yes
O67 C66 O68 122.0(10) yes
C66 O68 C69 116.3(8) yes
O68 C69 C70 106.5(9) yes
C69 C70 C71 112.6(9) yes
C69 C70 F701 113.2(9) ?
C69 C70 F702 110.8(9) ?
C71 C70 F701 106.9(8) ?
C71 C70 F702 107.2(8) ?
F701 C70 F702 105.7(8) yes
C70 C71 C72 119.6(9) yes
C70 C71 F711 107.8(8) ?
C70 C71 F712 107.5(8) ?
C72 C71 F711 107.0(8) ?
C72 C71 F712 107.3(8) ?
F711 C71 F712 107.0(8) yes
C71 C72 F721 111.9(9) ?
C71 C72 F722 111.4(9) ?
C71 C72 F723 111.6(9) ?
F721 C72 F722 107.1(9) yes
F721 C72 F723 108.0(9) yes
F722 C72 F723 106.6(9) yes
C51 O80 C81 118.1(6) yes
O80 C81 C82 107.3(7) yes
C81 C82 C83 112.9(8) yes
C82 C83 C84 112.4(8) yes
C83 C84 C85 114.3(8) yes
C84 C85 C86 113.0(9) yes
C85 C86 C87 114.3(9) yes
C86 C87 C88 113.8(9) yes
C87 C88 C89 114.0(10) yes
C88 C89 C90 114.0(10) yes
C89 C90 C91 114.0(10) yes

loop_
_geom_bond_atom_site_label_1
_geom_bond_atom_site_label_2
_geom_bond_distance
_geom_bond_publ_flag
C1 C2 1.390(10) yes
C1 C6 1.390(10) yes
C1 O30 1.350(10) yes
C2 C3 1.400(10) yes
C3 C4 1.390(10) yes
C4 C5 1.370(10) yes
C4 C7 1.490(10) yes
C5 C6 1.360(10) yes
C7 O8 1.180(10) yes
C7 O9 1.370(10) yes
O9 C10 1.420(10) yes
C10 C11 1.370(10) yes
C10 C15 1.370(10) yes
C11 C12 1.380(10) yes
C12 C13 1.390(10) yes
C13 C14 1.390(10) yes
C13 C16 1.480(10) yes
C14 C15 1.400(10) yes
C16 O17 1.200(10) yes
C16 O18 1.370(10) yes
O18 C19 1.420(10) yes
C19 C20 1.480(10) yes
C20 C21 1.530(10) yes
C20 F201 1.350(10) yes
C20 F202 1.340(10) yes
C21 C22 1.520(10) yes
C21 F211 1.360(10) yes
C21 F212 1.340(10) yes
C22 F221 1.280(10) yes
C22 F222 1.320(10) yes
C22 F223 1.290(10) yes
O30 C31 1.440(10) yes
C31 C32 1.510(10) yes
C32 C33 1.500(10) yes
C33 C34 1.540(10) yes
C34 C35 1.490(10) yes
C35 C36 1.510(10) yes
C36 C37 1.500(10) yes
C37 C38 1.48(2) yes
C38 C39 1.50(2) yes
C39 C40 1.46(2) yes
C40 C41 1.46(2) yes
C51 C52 1.360(10) yes
C51 C56 1.390(10) yes
C51 O80 1.380(10) yes
C52 C53 1.360(10) yes
C53 C54 1.390(10) yes
C54 C55 1.380(10) yes
C54 C57 1.480(10) yes
C55 C56 1.370(10) yes
C57 O58 1.190(10) yes
C57 O59 1.360(10) yes
O59 C60 1.420(10) yes
C60 C61 1.340(10) yes
C60 C65 1.360(10) yes
C61 C62 1.390(10) yes
C62 C63 1.380(10) yes
C63 C64 1.370(10) yes
C63 C66 1.470(10) yes
C64 C65 1.390(10) yes
C66 O67 1.180(10) yes
C66 O68 1.330(10) yes
O68 C69 1.440(10) yes
C69 C70 1.46(2) yes
C70 C71 1.530(10) yes
C70 F701 1.350(10) yes
C70 F702 1.340(10) yes
C71 C72 1.500(10) yes
C71 F711 1.340(10) yes
C71 F712 1.360(10) yes
C72 F721 1.310(10) yes
C72 F722 1.320(10) yes
C72 F723 1.320(10) yes
O80 C81 1.430(10) yes
C81 C82 1.530(10) yes
C82 C83 1.520(10) yes
C83 C84 1.510(10) yes
C84 C85 1.500(10) yes
C85 C86 1.530(10) yes
C86 C87 1.52(2) yes
C87 C88 1.51(2) yes
C88 C89 1.52(2) yes
C89 C90 1.49(2) yes
C90 C91 1.42(3) yes
